data_7039235
loop_
_publ_author_name
'Patchett, Ruth'
'Chaplin, Adrian B.'

_publ_section_title
;
 Coordination chemistry of a calix[4]arene-based NHC ligand: dinuclear
 complexes and comparison to I(i)Pr2Me2.
;
_journal_issue 21
_journal_name_full 'Dalton transactions (Cambridge, England : 2003)'
_journal_page_first 8945
_journal_page_last 8955
_journal_paper_doi 10.1039/c6dt01001f
_journal_volume 45
_journal_year 2016
_chemical_formula_moiety 'C30 H52 N4 Rh, C32 H12 B F24'
_chemical_formula_sum 'C62 H64 B F24 N4 Rh'
_chemical_formula_weight 1434.89
_chemical_melting_point ?
_space_group_crystal_system monoclinic
_space_group_IT_number 14
_space_group_name_Hall '-P 2yn'
_space_group_name_H-M_alt 'P 1 21/n 1'
_symmetry_space_group_name_Hall '-P 2yn'
_symmetry_space_group_name_H-M 'P 1 21/n 1'
_atom_sites_solution_hydrogens geom
_atom_sites_solution_primary direct
_atom_sites_solution_secondary difmap
_audit_creation_date 2015-07-24
_audit_creation_method
;
Olex2 1.2
(compiled 2015.01.26 svn.r3151 for OlexSys, GUI svn.r4998)
;
_audit_update_record
;
2016-01-21 deposited with the CCDC.
2016-05-03 downloaded from the CCDC.
;
_cell_angle_alpha 90
_cell_angle_beta 90.0784(15)
_cell_angle_gamma 90
_cell_formula_units_Z 4
_cell_length_a 12.8630(2)
_cell_length_b 24.3781(5)
_cell_length_c 20.3511(4)
_cell_measurement_reflns_used 18838
_cell_measurement_temperature 150(2)
_cell_measurement_theta_max 32.3470
_cell_measurement_theta_min 3.4770
_cell_volume 6381.6(2)
_computing_cell_refinement
;
CrysAlisPro, Agilent Technologies,
Version 1.171.37.31 (release 14-01-2014 CrysAlis171 .NET)
(compiled Jan 14 2014,18:38:05)
;
_computing_data_collection
;
CrysAlisPro, Agilent Technologies,
Version 1.171.37.31 (release 14-01-2014 CrysAlis171 .NET)
(compiled Jan 14 2014,18:38:05)
;
_computing_data_reduction
;
CrysAlisPro, Agilent Technologies,
Version 1.171.37.31 (release 14-01-2014 CrysAlis171 .NET)
(compiled Jan 14 2014,18:38:05)
;
_computing_molecular_graphics 'Olex2 (Dolomanov et al., 2009)'
_computing_publication_material 'Olex2 (Dolomanov et al., 2009)'
_computing_structure_refinement 'ShelXL (Sheldrick, 2008)'
_computing_structure_solution 'ShelXS (Sheldrick, 2008)'
_diffrn_ambient_temperature 150(2)
_diffrn_detector 'CCD plate'
_diffrn_detector_area_resol_mean 10.2833
_diffrn_detector_type Ruby
_diffrn_measured_fraction_theta_full 0.998
_diffrn_measured_fraction_theta_max 0.998
_diffrn_measurement_details
;
  1 omega  -66.00  113.00   1.0000    2.0000
omega____ theta____ kappa____ phi______ frames
    -       23.4718    0.0000 -150.0000 179

  2 omega  -58.00   54.00   1.0000    2.0000
omega____ theta____ kappa____ phi______ frames
    -      -24.5655   77.0000  150.0000 112

  3 omega   -3.00   99.00   1.0000    2.0000
omega____ theta____ kappa____ phi______ frames
    -       23.4718   38.0000  -60.0000 102

  4 omega  -37.00   12.00   1.0000    2.0000
omega____ theta____ kappa____ phi______ frames
    -      -24.5655  -89.0000  117.0000 49

  5 omega -115.00  -57.00   1.0000    2.0000
omega____ theta____ kappa____ phi______ frames
    -      -24.5655 -178.0000  -90.0000 58
;
_diffrn_measurement_device 'four-circle diffractometer'
_diffrn_measurement_device_type 'Oxford Diffraction: Xcalibur, Ruby, Gemini'
_diffrn_measurement_method '\w scans'
_diffrn_orient_matrix_UB_11 -0.0228521000
_diffrn_orient_matrix_UB_12 -0.0262642000
_diffrn_orient_matrix_UB_13 -0.0040899000
_diffrn_orient_matrix_UB_21 0.0063883000
_diffrn_orient_matrix_UB_22 0.0021714000
_diffrn_orient_matrix_UB_23 -0.0345123000
_diffrn_orient_matrix_UB_31 0.0497734000
_diffrn_orient_matrix_UB_32 -0.0123365000
_diffrn_orient_matrix_UB_33 0.0026115000
_diffrn_radiation_monochromator graphite
_diffrn_radiation_probe x-ray
_diffrn_radiation_type MoK\a
_diffrn_radiation_wavelength 0.71073
_diffrn_reflns_av_R_equivalents 0.0388
_diffrn_reflns_av_unetI/netI 0.0273
_diffrn_reflns_Laue_measured_fraction_full 0.998
_diffrn_reflns_Laue_measured_fraction_max 0.998
_diffrn_reflns_limit_h_max 16
_diffrn_reflns_limit_h_min -16
_diffrn_reflns_limit_k_max 30
_diffrn_reflns_limit_k_min -30
_diffrn_reflns_limit_l_max 25
_diffrn_reflns_limit_l_min -25
_diffrn_reflns_number 66093
_diffrn_reflns_point_group_measured_fraction_full 0.998
_diffrn_reflns_point_group_measured_fraction_max 0.998
_diffrn_reflns_theta_full 26.372
_diffrn_reflns_theta_max 26.372
_diffrn_reflns_theta_min 3.343
_diffrn_source 'Enhance (Mo) X-ray Source'
_exptl_absorpt_coefficient_mu 0.380
_exptl_absorpt_correction_T_max 1.00000
_exptl_absorpt_correction_T_min 0.96849
_exptl_absorpt_correction_type multi-scan
_exptl_absorpt_process_details
;
CrysAlisPro, Agilent Technologies,
Version 1.171.37.31 (release 14-01-2014 CrysAlis171 .NET)
(compiled Jan 14 2014,18:38:05)
Empirical absorption correction using spherical harmonics,
 implemented in SCALE3 ABSPACK scaling algorithm.
;
_exptl_crystal_colour yellow
_exptl_crystal_colour_primary yellow
_exptl_crystal_density_diffrn 1.493
_exptl_crystal_density_meas ?
_exptl_crystal_description block
_exptl_crystal_F_000 2920
_exptl_crystal_size_max 0.7
_exptl_crystal_size_mid 0.5
_exptl_crystal_size_min 0.4
_refine_diff_density_max 0.578
_refine_diff_density_min -0.425
_refine_diff_density_rms 0.063
_refine_ls_extinction_method none
_refine_ls_goodness_of_fit_ref 1.154
_refine_ls_hydrogen_treatment constr
_refine_ls_matrix_type full
_refine_ls_number_parameters 897
_refine_ls_number_reflns 13011
_refine_ls_number_restraints 324
_refine_ls_restrained_S_all 1.183
_refine_ls_R_factor_all 0.0635
_refine_ls_R_factor_gt 0.0534
_refine_ls_shift/su_max 0.001
_refine_ls_shift/su_mean 0.000
_refine_ls_structure_factor_coef Fsqd
_refine_ls_weighting_details 'w=1/[\s^2^(Fo^2^)+(0.0374P)^2^+9.9940P] where P=(Fo^2^+2Fc^2^)/3'
_refine_ls_weighting_scheme calc
_refine_ls_wR_factor_gt 0.1192
_refine_ls_wR_factor_ref 0.1240
_reflns_Friedel_coverage 0.000
_reflns_number_gt 11274
_reflns_number_total 13011
_reflns_threshold_expression 'I > 2\s(I)'
_cod_data_source_file c6dt01001f2.cif
_cod_data_source_block 0075abc14
_cod_depositor_comments
;
The following automatic conversions were performed:

'_chemical_melting_point' value 'not measured' was changed to '?' -
the value is undefined or not given.

'_exptl_crystal_density_meas' value 'not measured' was changed to '?'
- the value is perceived as not measured.

Automatic conversion script
Id: cif_fix_values 4268 2015-11-12 08:31:59Z antanas 

 Adding full bibliography for 7039227--7039236.cif.
;
_cod_database_code 7039235
_shelx_space_group_comment
;
The symmetry employed for this shelxl refinement is uniquely defined
by the following loop, which should always be used as a source of
symmetry information in preference to the above space-group names.
They are only intended as comments.
;
_olex2_refinement_description
;
1. Fixed Uiso
 At 1.2 times of:
  All C(H) groups, All C(H,H) groups
 At 1.5 times of:
  All C(H,H,H) groups
2. Restrained distances
 C215-F7 \\sim C215-F8 \\sim C215-F9 \\sim C215-F7A \\sim C215-F8A \\sim
C215-F9A
 with sigma of 0.01
 F7-F8 \\sim F8-F9 \\sim F9-F7 \\sim F7A-F8A \\sim F8A-F9A \\sim F9A-F7A
 with sigma of 0.01
 C211-F7 \\sim C211-F8 \\sim C211-F9 \\sim C211-F7A \\sim C211-F8A \\sim
C211-F9A
 with sigma of 0.01
 C216-F10 \\sim C216-F11 \\sim C216-F12 \\sim C216-F10A \\sim C216-F11A \\sim
C216-F12A
 with sigma of 0.01
 F10-F11 \\sim F11-F12 \\sim F12-F10 \\sim F10A-F11A \\sim F11A-F12A \\sim
F12A-F10A
 with sigma of 0.01
 C213-F10 \\sim C213-F11 \\sim C213-F12 \\sim C213-F10A \\sim C213-F11A \\sim
C213-F12A
 with sigma of 0.01
3. Uiso/Uaniso restraints and constraints
F1 \\sim F2 \\sim F3 \\sim F4 \\sim F5 \\sim F6 \\sim F7 \\sim F7A \\sim F8
\\sim F8A \\sim F9 \\sim F9A \\sim F10 \\sim F10A \\sim F11 \\sim F11A \\sim
F12 \\sim F12A \\sim F13 \\sim F14 \\sim F15 \\sim F16 \\sim F17 \\sim F18
\\sim F19 \\sim F20 \\sim F21 \\sim F22 \\sim F23 \\sim F24: within 1.7A with
sigma of 0.01 and sigma for terminal atoms of 0.02
Uanis(F1) \\sim Ueq, Uanis(F2) \\sim Ueq, Uanis(F3) \\sim Ueq, Uanis(F4) \\sim
Ueq, Uanis(F5) \\sim Ueq, Uanis(F6) \\sim Ueq, Uanis(F7) \\sim Ueq, Uanis(F7A)
\\sim Ueq, Uanis(F8) \\sim Ueq, Uanis(F8A) \\sim Ueq, Uanis(F9) \\sim Ueq,
Uanis(F9A) \\sim Ueq, Uanis(F10) \\sim Ueq, Uanis(F10A) \\sim Ueq, Uanis(F11)
\\sim Ueq, Uanis(F11A) \\sim Ueq, Uanis(F12) \\sim Ueq, Uanis(F12A) \\sim Ueq,
Uanis(F13) \\sim Ueq, Uanis(F14) \\sim Ueq, Uanis(F15) \\sim Ueq, Uanis(F16)
\\sim Ueq, Uanis(F17) \\sim Ueq, Uanis(F18) \\sim Ueq, Uanis(F19) \\sim Ueq,
Uanis(F20) \\sim Ueq, Uanis(F21) \\sim Ueq, Uanis(F22) \\sim Ueq, Uanis(F23)
\\sim Ueq, Uanis(F24) \\sim Ueq: with sigma of 0.01 and sigma for terminal
atoms of 0.02
4. Others
 Sof(F10A)=Sof(F11A)=Sof(F12A)=1-FVAR(1)
 Sof(F10)=Sof(F11)=Sof(F12)=FVAR(1)
 Sof(F7A)=Sof(F8A)=Sof(F9A)=1-FVAR(2)
 Sof(F7)=Sof(F8)=Sof(F9)=FVAR(2)
5.a Ternary CH refined with riding coordinates:
 C2(H2), C3(H3), C6(H6), C7(H7), C15(H15), C18(H18), C28(H28), C31(H31)
5.b Secondary CH2 refined with riding coordinates:
 C4(H4A,H4B), C5(H5A,H5B), C8(H8A,H8B), C9(H9A,H9B)
5.c Aromatic/amide H refined with riding coordinates:
 C202(H202), C204(H204), C206(H206), C210(H210), C212(H212), C214(H214),
 C218(H218), C220(H220), C222(H222), C226(H226), C228(H228), C230(H230)
5.d Idealised Me refined as rotating group:
 C16(H16A,H16B,H16C), C17(H17A,H17B,H17C), C19(H19A,H19B,H19C), C20(H20A,H20B,
 H20C), C21(H21A,H21B,H21C), C22(H22A,H22B,H22C), C29(H29A,H29B,H29C), C30(H30A,
 H30B,H30C), C32(H32A,H32B,H32C), C33(H33A,H33B,H33C), C34(H34A,H34B,H34C),
 C35(H35A,H35B,H35C)
;
_shelx_shelxl_version_number 2014/7
_olex2_submission_special_instructions 'No special instructions were received'

loop_
_space_group_symop_operation_xyz
'x, y, z'
'-x+1/2, y+1/2, -z+1/2'
'-x, -y, -z'
'x-1/2, -y-1/2, z-1/2'

loop_
_atom_site_label
_atom_site_type_symbol
_atom_site_fract_x
_atom_site_fract_y
_atom_site_fract_z
_atom_site_U_iso_or_equiv
_atom_site_adp_type
_atom_site_occupancy
_atom_site_site_symmetry_order
_atom_site_calc_flag
_atom_site_refinement_flags_posn
_atom_site_refinement_flags_adp
_atom_site_refinement_flags_occupancy
_atom_site_disorder_assembly
_atom_site_disorder_group
Rh1 Rh 0.13912(2) 0.62745(2) 0.74965(2) 0.02923(8) Uani 1 1 d . . . . .
N11 N 0.2488(2) 0.63304(12) 0.88382(13) 0.0391(6) Uani 1 1 d . . . . .
N14 N 0.3014(2) 0.69985(13) 0.82335(14) 0.0417(7) Uani 1 1 d . . . . .
N24 N 0.2487(2) 0.62228(11) 0.61542(13) 0.0352(6) Uani 1 1 d . . . . .
N27 N 0.2962(2) 0.55358(12) 0.67470(13) 0.0390(7) Uani 1 1 d . . . . .
C2 C 0.0143(3) 0.60930(15) 0.67819(18) 0.0418(8) Uani 1 1 d . . . . .
H2 H 0.0400 0.6014 0.6328 0.050 Uiso 1 1 calc R . . . .
C3 C 0.0269(3) 0.56634(15) 0.72145(18) 0.0429(8) Uani 1 1 d . . . . .
H3 H 0.0589 0.5331 0.7009 0.051 Uiso 1 1 calc R . . . .
C4 C -0.0415(3) 0.55329(17) 0.7793(2) 0.0543(10) Uani 1 1 d . . . . .
H4A H -0.0048 0.5272 0.8085 0.065 Uiso 1 1 calc R . . . .
H4B H -0.1056 0.5351 0.7633 0.065 Uiso 1 1 calc R . . . .
C5 C -0.0718(3) 0.60437(18) 0.8193(2) 0.0536(10) Uani 1 1 d . . . . .
H5A H -0.1340 0.6215 0.7993 0.064 Uiso 1 1 calc R . . . .
H5B H -0.0900 0.5931 0.8646 0.064 Uiso 1 1 calc R . . . .
C6 C 0.0154(3) 0.64616(15) 0.82203(18) 0.0404(8) Uani 1 1 d . . . . .
H6 H 0.0416 0.6540 0.8674 0.048 Uiso 1 1 calc R . . . .
C7 C 0.0280(3) 0.68898(15) 0.77822(18) 0.0432(8) Uani 1 1 d . . . . .
H7 H 0.0607 0.7222 0.7984 0.052 Uiso 1 1 calc R . . . .
C8 C -0.0405(3) 0.70197(17) 0.7208(2) 0.0532(10) Uani 1 1 d . . . . .
H8A H -0.0038 0.7280 0.6916 0.064 Uiso 1 1 calc R . . . .
H8B H -0.1042 0.7204 0.7369 0.064 Uiso 1 1 calc R . . . .
C9 C -0.0721(3) 0.65137(18) 0.6807(2) 0.0553(10) Uani 1 1 d . . . . .
H9A H -0.1346 0.6346 0.7007 0.066 Uiso 1 1 calc R . . . .
H9B H -0.0902 0.6628 0.6355 0.066 Uiso 1 1 calc R . . . .
C10 C 0.2438(2) 0.65393(14) 0.82136(15) 0.0333(7) Uani 1 1 d . . . . .
C12 C 0.3089(3) 0.66683(17) 0.92373(19) 0.0501(9) Uani 1 1 d . . . . .
C13 C 0.3418(3) 0.70884(18) 0.88646(19) 0.0513(10) Uani 1 1 d . . . . .
C15 C 0.2037(3) 0.57939(15) 0.90179(17) 0.0460(9) Uani 1 1 d . . . . .
H15 H 0.1613 0.5668 0.8634 0.055 Uiso 1 1 calc R . . . .
C16 C 0.2881(4) 0.53642(19) 0.9129(2) 0.0658(12) Uani 1 1 d . . . . .
H16A H 0.3380 0.5377 0.8765 0.099 Uiso 1 1 calc GR . . . .
H16B H 0.2564 0.4999 0.9150 0.099 Uiso 1 1 calc GR . . . .
H16C H 0.3243 0.5441 0.9543 0.099 Uiso 1 1 calc GR . . . .
C17 C 0.1303(4) 0.5821(2) 0.9610(2) 0.0645(12) Uani 1 1 d . . . . .
H17A H 0.1712 0.5863 1.0014 0.097 Uiso 1 1 calc GR . . . .
H17B H 0.0894 0.5483 0.9634 0.097 Uiso 1 1 calc GR . . . .
H17C H 0.0835 0.6136 0.9561 0.097 Uiso 1 1 calc GR . . . .
C18 C 0.3302(3) 0.72903(18) 0.76211(19) 0.0511(10) Uani 1 1 d . . . . .
H18 H 0.2875 0.7125 0.7261 0.061 Uiso 1 1 calc R . . . .
C19 C 0.4431(4) 0.7174(3) 0.7455(3) 0.0867(18) Uani 1 1 d . . . . .
H19A H 0.4877 0.7303 0.7814 0.130 Uiso 1 1 calc GR . . . .
H19B H 0.4617 0.7365 0.7049 0.130 Uiso 1 1 calc GR . . . .
H19C H 0.4528 0.6778 0.7396 0.130 Uiso 1 1 calc GR . . . .
C20 C 0.3055(5) 0.7892(2) 0.7630(3) 0.0847(16) Uani 1 1 d . . . . .
H20A H 0.2333 0.7946 0.7768 0.127 Uiso 1 1 calc GR . . . .
H20B H 0.3151 0.8045 0.7188 0.127 Uiso 1 1 calc GR . . . .
H20C H 0.3521 0.8080 0.7938 0.127 Uiso 1 1 calc GR . . . .
C21 C 0.3283(4) 0.6573(2) 0.9961(2) 0.0758(14) Uani 1 1 d . . . . .
H21A H 0.2624 0.6597 1.0200 0.114 Uiso 1 1 calc GR . . . .
H21B H 0.3764 0.6853 1.0127 0.114 Uiso 1 1 calc GR . . . .
H21C H 0.3587 0.6209 1.0025 0.114 Uiso 1 1 calc GR . . . .
C22 C 0.4014(4) 0.7589(2) 0.9071(3) 0.0811(16) Uani 1 1 d . . . . .
H22A H 0.4615 0.7638 0.8782 0.122 Uiso 1 1 calc GR . . . .
H22B H 0.4253 0.7545 0.9525 0.122 Uiso 1 1 calc GR . . . .
H22C H 0.3562 0.7912 0.9041 0.122 Uiso 1 1 calc GR . . . .
C23 C 0.2415(2) 0.60135(13) 0.67751(15) 0.0324(7) Uani 1 1 d . . . . .
C25 C 0.3064(3) 0.58732(15) 0.57492(17) 0.0434(8) Uani 1 1 d . . . . .
C26 C 0.3363(3) 0.54427(16) 0.61156(18) 0.0460(9) Uani 1 1 d . . . . .
C28 C 0.2046(3) 0.67604(14) 0.59742(17) 0.0413(8) Uani 1 1 d . . . . .
H28 H 0.1643 0.6891 0.6364 0.050 Uiso 1 1 calc R . . . .
C29 C 0.2897(3) 0.71847(16) 0.58528(19) 0.0513(10) Uani 1 1 d . . . . .
H29A H 0.3415 0.7164 0.6206 0.077 Uiso 1 1 calc GR . . . .
H29B H 0.2589 0.7552 0.5845 0.077 Uiso 1 1 calc GR . . . .
H29C H 0.3233 0.7110 0.5430 0.077 Uiso 1 1 calc GR . . . .
C30 C 0.1288(3) 0.67367(18) 0.5402(2) 0.0566(10) Uani 1 1 d . . . . .
H30A H 0.1673 0.6678 0.4993 0.085 Uiso 1 1 calc GR . . . .
H30B H 0.0904 0.7083 0.5376 0.085 Uiso 1 1 calc GR . . . .
H30C H 0.0799 0.6434 0.5470 0.085 Uiso 1 1 calc GR . . . .
C31 C 0.3197(3) 0.52169(17) 0.73485(19) 0.0517(10) Uani 1 1 d . . . . .
H31 H 0.2797 0.5392 0.7714 0.062 Uiso 1 1 calc R . . . .
C32 C 0.4335(3) 0.5275(3) 0.7520(3) 0.0877(19) Uani 1 1 d . . . . .
H32A H 0.4758 0.5128 0.7161 0.132 Uiso 1 1 calc GR . . . .
H32B H 0.4483 0.5070 0.7924 0.132 Uiso 1 1 calc GR . . . .
H32C H 0.4502 0.5663 0.7586 0.132 Uiso 1 1 calc GR . . . .
C33 C 0.2842(5) 0.4627(2) 0.7312(3) 0.0823(16) Uani 1 1 d . . . . .
H33A H 0.2121 0.4614 0.7158 0.123 Uiso 1 1 calc GR . . . .
H33B H 0.2890 0.4460 0.7748 0.123 Uiso 1 1 calc GR . . . .
H33C H 0.3287 0.4425 0.7005 0.123 Uiso 1 1 calc GR . . . .
C34 C 0.3252(4) 0.59674(19) 0.5026(2) 0.0665(13) Uani 1 1 d . . . . .
H34A H 0.2608 0.5900 0.4781 0.100 Uiso 1 1 calc GR . . . .
H34B H 0.3795 0.5717 0.4872 0.100 Uiso 1 1 calc GR . . . .
H34C H 0.3476 0.6347 0.4956 0.100 Uiso 1 1 calc GR . . . .
C35 C 0.3930(4) 0.4939(2) 0.5910(2) 0.0724(14) Uani 1 1 d . . . . .
H35A H 0.4506 0.4870 0.6215 0.109 Uiso 1 1 calc GR . . . .
H35B H 0.4204 0.4989 0.5465 0.109 Uiso 1 1 calc GR . . . .
H35C H 0.3453 0.4625 0.5915 0.109 Uiso 1 1 calc GR . . . .
F1 F -0.0326(2) 0.55388(12) 0.08406(15) 0.0822(8) Uani 1 1 d . U . . .
F2 F -0.1134(3) 0.62304(15) 0.05406(18) 0.1136(13) Uani 1 1 d . U . . .
F3 F -0.1328(2) 0.59143(18) 0.15025(15) 0.1116(13) Uani 1 1 d . U . . .
F4 F 0.2149(2) 0.77575(13) 0.05609(18) 0.1002(11) Uani 1 1 d . U . . .
F5 F 0.1779(4) 0.80943(12) 0.14839(18) 0.1260(15) Uani 1 1 d . U . . .
F6 F 0.0627(2) 0.79985(13) 0.07669(18) 0.1005(11) Uani 1 1 d . U . . .
F7 F 0.4399(7) 0.4495(4) 0.0604(7) 0.086(3) Uani 0.56(3) 1 d D U P A 1
F7A F 0.2677(5) 0.4610(5) 0.0811(9) 0.087(4) Uani 0.44(3) 1 d D U P A 2
F8 F 0.3439(11) 0.4325(2) 0.1413(3) 0.070(3) Uani 0.56(3) 1 d D U P A 1
F8A F 0.4171(11) 0.4599(5) 0.0414(6) 0.075(3) Uani 0.44(3) 1 d D U P A 2
F9 F 0.2813(8) 0.4693(3) 0.0583(6) 0.082(3) Uani 0.56(3) 1 d D U P A 1
F9A F 0.3919(18) 0.4294(3) 0.1359(6) 0.097(4) Uani 0.44(3) 1 d D U P A 2
F10 F 0.6344(3) 0.61882(15) 0.0636(2) 0.0880(16) Uani 0.841(5) 1 d D U P B 1
F10A F 0.5868(12) 0.6867(4) 0.1401(8) 0.072(5) Uani 0.159(5) 1 d D U P B 2
F11 F 0.5465(2) 0.68940(13) 0.0876(2) 0.0761(12) Uani 0.841(5) 1 d D U P B 1
F11A F 0.6660(5) 0.6147(5) 0.1141(9) 0.078(5) Uani 0.159(5) 1 d D U P B 2
F12 F 0.6405(2) 0.65312(18) 0.15839(14) 0.0761(12) Uani 0.841(5) 1 d D U P B 1
F12A F 0.5674(10) 0.6531(7) 0.0460(4) 0.062(4) Uani 0.159(5) 1 d D U P B 2
F13 F -0.09123(19) 0.51242(11) 0.42188(14) 0.0733(8) Uani 1 1 d . U . . .
F14 F -0.0976(2) 0.59006(16) 0.37486(16) 0.1034(12) Uani 1 1 d . U . . .
F15 F -0.0292(2) 0.58133(13) 0.46925(14) 0.0840(9) Uani 1 1 d . U . . .
F16 F 0.2370(2) 0.40897(10) 0.42944(13) 0.0747(8) Uani 1 1 d . U . . .
F17 F 0.3270(3) 0.41944(11) 0.34361(16) 0.0921(10) Uani 1 1 d . U . . .
F18 F 0.3687(3) 0.46226(12) 0.4297(2) 0.1170(14) Uani 1 1 d . U . . .
F19 F 0.1890(3) 0.82070(11) 0.34944(14) 0.0937(10) Uani 1 1 d . U . . .
F20 F 0.1509(3) 0.77714(11) 0.43674(16) 0.0937(10) Uani 1 1 d . U . . .
F21 F 0.2826(3) 0.82946(12) 0.43401(15) 0.0976(11) Uani 1 1 d . U . . .
F22 F 0.6181(2) 0.6590(2) 0.35586(15) 0.1203(15) Uani 1 1 d . U . . .
F23 F 0.5593(2) 0.64660(12) 0.45121(13) 0.0747(8) Uani 1 1 d . U . . .
F24 F 0.6049(3) 0.72666(14) 0.42183(18) 0.1082(12) Uani 1 1 d . U . . .
C201 C 0.1685(2) 0.64708(12) 0.20520(14) 0.0275(6) Uani 1 1 d . . . . .
C202 C 0.0852(2) 0.61706(13) 0.17969(15) 0.0312(7) Uani 1 1 d . . . . .
H202 H 0.0707 0.5818 0.1972 0.037 Uiso 1 1 calc R . . . .
C203 C 0.0227(2) 0.63728(14) 0.12943(15) 0.0368(7) Uani 1 1 d . . . . .
C204 C 0.0405(3) 0.68859(15) 0.10307(16) 0.0418(8) Uani 1 1 d . . . . .
H204 H -0.0023 0.7025 0.0688 0.050 Uiso 1 1 calc R . . . .
C205 C 0.1219(3) 0.71925(14) 0.12758(16) 0.0391(8) Uani 1 1 d . . . . .
C206 C 0.1847(2) 0.69895(13) 0.17732(15) 0.0317(7) Uani 1 1 d . . . . .
H206 H 0.2406 0.7209 0.1930 0.038 Uiso 1 1 calc R . . . .
C207 C -0.0647(3) 0.60277(19) 0.10497(19) 0.0506(9) Uani 1 1 d . . . . .
C208 C 0.1438(4) 0.77507(18) 0.1009(2) 0.0602(11) Uani 1 1 d . . . . .
C209 C 0.3390(2) 0.59470(12) 0.20412(14) 0.0262(6) Uani 1 1 d . . . . .
C210 C 0.3228(2) 0.54396(12) 0.17393(14) 0.0282(6) Uani 1 1 d . . . . .
H210 H 0.2660 0.5220 0.1879 0.034 Uiso 1 1 calc R . . . .
C211 C 0.3867(2) 0.52443(12) 0.12423(14) 0.0300(6) Uani 1 1 d D . . . .
C212 C 0.4701(2) 0.55506(13) 0.10250(14) 0.0298(6) Uani 1 1 d . . . . .
H212 H 0.5142 0.5418 0.0687 0.036 Uiso 1 1 calc R . . . .
C213 C 0.4878(2) 0.60583(12) 0.13134(14) 0.0281(6) Uani 1 1 d D . . . .
C214 C 0.4235(2) 0.62490(12) 0.18082(14) 0.0282(6) Uani 1 1 d . . . . .
H214 H 0.4374 0.6598 0.1996 0.034 Uiso 1 1 calc R . . . .
C215 C 0.3647(3) 0.46902(14) 0.09579(14) 0.0425(8) Uani 1 1 d D . . . .
C216 C 0.5767(2) 0.64059(13) 0.10933(15) 0.0383(8) Uani 1 1 d D . . . .
C217 C 0.2039(2) 0.57463(12) 0.30500(14) 0.0293(6) Uani 1 1 d . . . . .
C218 C 0.1061(2) 0.58256(13) 0.33360(15) 0.0333(7) Uani 1 1 d . . . . .
H218 H 0.0653 0.6132 0.3204 0.040 Uiso 1 1 calc R . . . .
C219 C 0.0670(3) 0.54685(14) 0.38071(15) 0.0374(7) Uani 1 1 d . . . . .
C220 C 0.1243(3) 0.50167(14) 0.40115(16) 0.0401(8) Uani 1 1 d . . . . .
H220 H 0.0975 0.4771 0.4331 0.048 Uiso 1 1 calc R . . . .
C221 C 0.2211(3) 0.49341(13) 0.37382(16) 0.0365(7) Uani 1 1 d . . . . .
C222 C 0.2599(3) 0.52923(12) 0.32675(15) 0.0319(7) Uani 1 1 d . . . . .
H222 H 0.3268 0.5225 0.3088 0.038 Uiso 1 1 calc R . . . .
C223 C -0.0366(3) 0.55754(17) 0.41118(18) 0.0492(9) Uani 1 1 d . . . . .
C224 C 0.2872(4) 0.44627(16) 0.3946(2) 0.0556(10) Uani 1 1 d . . . . .
C225 C 0.3064(2) 0.66529(12) 0.30549(14) 0.0298(6) Uani 1 1 d . . . . .
C226 C 0.2511(3) 0.71016(13) 0.33004(15) 0.0351(7) Uani 1 1 d . . . . .
H226 H 0.1823 0.7165 0.3148 0.042 Uiso 1 1 calc R . . . .
C227 C 0.2936(3) 0.74584(14) 0.37617(16) 0.0420(8) Uani 1 1 d . . . . .
C228 C 0.3930(3) 0.73769(16) 0.39971(16) 0.0488(10) Uani 1 1 d . . . . .
H228 H 0.4226 0.7622 0.4308 0.059 Uiso 1 1 calc R . . . .
C229 C 0.4488(3) 0.69297(16) 0.37699(16) 0.0441(9) Uani 1 1 d . . . . .
C230 C 0.4054(3) 0.65749(14) 0.33150(15) 0.0354(7) Uani 1 1 d . . . . .
H230 H 0.4447 0.6266 0.3175 0.043 Uiso 1 1 calc R . . . .
C231 C 0.2300(4) 0.79321(16) 0.3993(2) 0.0605(12) Uani 1 1 d . . . . .
C232 C 0.5557(4) 0.6819(2) 0.4022(2) 0.0650(13) Uani 1 1 d . . . . .
B200 B 0.2537(3) 0.62028(13) 0.25534(17) 0.0272(7) Uani 1 1 d . . . . .

loop_
_atom_site_aniso_label
_atom_site_aniso_U_11
_atom_site_aniso_U_22
_atom_site_aniso_U_33
_atom_site_aniso_U_23
_atom_site_aniso_U_13
_atom_site_aniso_U_12
Rh1 0.02622(12) 0.03093(13) 0.03054(13) -0.00065(10) 0.00204(9) -0.00086(10)
N11 0.0427(15) 0.0431(17) 0.0315(14) 0.0031(12) -0.0023(12) 0.0042(13)
N14 0.0337(15) 0.0526(18) 0.0389(16) 0.0033(13) -0.0061(12) -0.0096(13)
N24 0.0398(15) 0.0355(15) 0.0304(13) 0.0037(11) 0.0049(11) -0.0004(12)
N27 0.0336(14) 0.0474(17) 0.0360(15) 0.0083(13) 0.0100(12) 0.0088(12)
C2 0.0323(17) 0.051(2) 0.0420(19) -0.0067(16) -0.0058(14) -0.0068(15)
C3 0.0402(19) 0.040(2) 0.048(2) -0.0103(16) 0.0033(15) -0.0120(15)
C4 0.045(2) 0.053(2) 0.064(3) -0.0022(19) 0.0084(19) -0.0176(18)
C5 0.0372(19) 0.066(3) 0.058(2) 0.000(2) 0.0126(17) -0.0066(18)
C6 0.0332(17) 0.046(2) 0.0421(19) -0.0069(15) 0.0093(14) 0.0059(15)
C7 0.0370(18) 0.039(2) 0.053(2) -0.0107(16) 0.0034(16) 0.0068(15)
C8 0.046(2) 0.049(2) 0.065(3) 0.0020(19) -0.0005(18) 0.0132(18)
C9 0.036(2) 0.070(3) 0.059(2) 0.001(2) -0.0089(17) 0.0045(19)
C10 0.0263(15) 0.0404(18) 0.0330(16) 0.0026(14) 0.0023(12) 0.0013(13)
C12 0.049(2) 0.059(2) 0.042(2) -0.0021(18) -0.0147(17) 0.0035(18)
C13 0.039(2) 0.066(3) 0.048(2) -0.0010(19) -0.0161(16) -0.0093(18)
C15 0.059(2) 0.044(2) 0.0342(18) 0.0053(15) 0.0044(16) 0.0027(17)
C16 0.090(3) 0.063(3) 0.044(2) 0.013(2) 0.000(2) 0.022(2)
C17 0.079(3) 0.068(3) 0.046(2) 0.005(2) 0.017(2) -0.005(2)
C18 0.045(2) 0.064(3) 0.044(2) 0.0112(18) -0.0055(16) -0.0211(18)
C19 0.052(3) 0.136(5) 0.073(3) 0.032(3) 0.009(2) -0.019(3)
C20 0.116(5) 0.065(3) 0.073(3) 0.016(3) -0.015(3) -0.019(3)
C21 0.098(4) 0.084(4) 0.045(2) 0.006(2) -0.030(2) -0.002(3)
C22 0.082(3) 0.092(4) 0.069(3) -0.003(3) -0.028(3) -0.036(3)
C23 0.0306(16) 0.0350(17) 0.0317(16) 0.0049(13) 0.0004(12) 0.0009(13)
C25 0.049(2) 0.043(2) 0.0383(19) 0.0029(15) 0.0133(15) -0.0011(16)
C26 0.046(2) 0.052(2) 0.0400(19) 0.0048(16) 0.0178(16) 0.0081(17)
C28 0.052(2) 0.0353(19) 0.0365(18) 0.0054(14) 0.0015(15) 0.0016(15)
C29 0.072(3) 0.040(2) 0.042(2) 0.0065(16) 0.0073(18) -0.0098(18)
C30 0.069(3) 0.055(2) 0.046(2) 0.0097(18) -0.0127(19) -0.001(2)
C31 0.052(2) 0.060(3) 0.043(2) 0.0176(18) 0.0119(17) 0.0229(19)
C32 0.049(3) 0.143(5) 0.071(3) 0.045(3) 0.003(2) 0.032(3)
C33 0.116(4) 0.058(3) 0.073(3) 0.027(2) 0.028(3) 0.024(3)
C34 0.102(4) 0.055(3) 0.042(2) 0.0052(19) 0.029(2) 0.004(2)
C35 0.086(3) 0.069(3) 0.063(3) 0.007(2) 0.038(3) 0.029(3)
F1 0.0661(17) 0.0783(19) 0.102(2) -0.0295(17) -0.0068(15) -0.0216(14)
F2 0.105(2) 0.124(3) 0.111(3) 0.030(2) -0.074(2) -0.030(2)
F3 0.0565(16) 0.200(4) 0.078(2) -0.040(2) 0.0240(14) -0.063(2)
F4 0.084(2) 0.085(2) 0.132(3) 0.061(2) 0.0430(19) 0.0039(16)
F5 0.230(5) 0.0401(16) 0.107(3) 0.0293(17) -0.041(3) -0.024(2)
F6 0.086(2) 0.081(2) 0.134(3) 0.074(2) 0.0165(19) 0.0267(16)
F7 0.095(5) 0.051(4) 0.113(7) -0.043(4) 0.042(5) -0.010(3)
F7A 0.062(5) 0.085(6) 0.116(8) -0.060(6) 0.025(5) -0.037(4)
F8 0.140(7) 0.021(3) 0.048(3) -0.005(2) 0.025(4) -0.016(3)
F8A 0.126(7) 0.052(5) 0.048(5) -0.028(4) 0.046(5) -0.029(5)
F9 0.115(6) 0.060(4) 0.069(5) -0.009(3) -0.041(4) -0.026(4)
F9A 0.186(11) 0.029(4) 0.077(6) 0.001(4) -0.036(6) -0.001(5)
F10 0.083(3) 0.082(3) 0.099(3) -0.044(2) 0.063(2) -0.041(2)
F10A 0.066(9) 0.063(8) 0.088(9) -0.020(8) 0.031(8) -0.035(7)
F11 0.0525(18) 0.056(2) 0.120(3) 0.043(2) 0.0027(19) -0.0162(15)
F11A 0.045(7) 0.087(9) 0.101(10) 0.032(9) 0.024(8) 0.004(7)
F12 0.0510(19) 0.118(3) 0.0592(19) 0.012(2) -0.0132(15) -0.045(2)
F12A 0.043(7) 0.092(9) 0.053(7) 0.030(7) 0.013(6) -0.033(7)
F13 0.0628(15) 0.0712(17) 0.0858(18) -0.0130(14) 0.0355(14) -0.0275(13)
F14 0.0613(17) 0.147(3) 0.101(2) 0.061(2) 0.0436(16) 0.0365(18)
F15 0.0796(18) 0.098(2) 0.0747(18) -0.0400(16) 0.0397(15) -0.0282(16)
F16 0.108(2) 0.0419(14) 0.0748(17) 0.0307(12) 0.0169(15) 0.0046(13)
F17 0.125(3) 0.0530(16) 0.098(2) 0.0277(15) 0.0409(19) 0.0408(16)
F18 0.117(3) 0.0516(17) 0.182(4) 0.024(2) -0.089(3) 0.0002(17)
F19 0.170(3) 0.0412(15) 0.0698(18) -0.0094(13) 0.0056(19) 0.0342(17)
F20 0.116(2) 0.0486(16) 0.116(2) -0.0066(15) 0.065(2) 0.0062(15)
F21 0.153(3) 0.0557(17) 0.084(2) -0.0437(15) 0.0192(19) -0.0188(18)
F22 0.0462(15) 0.247(5) 0.0678(19) -0.026(2) -0.0142(14) 0.008(2)
F23 0.0816(18) 0.0767(18) 0.0657(16) 0.0109(14) -0.0271(14) -0.0068(14)
F24 0.103(2) 0.095(2) 0.126(3) 0.029(2) -0.067(2) -0.0505(19)
C201 0.0333(16) 0.0244(14) 0.0249(14) 0.0014(11) 0.0070(12) 0.0024(12)
C202 0.0330(16) 0.0288(16) 0.0318(16) 0.0022(12) 0.0068(12) 0.0005(12)
C203 0.0337(16) 0.047(2) 0.0300(16) -0.0024(14) 0.0064(13) 0.0036(14)
C204 0.0429(19) 0.053(2) 0.0294(17) 0.0082(15) 0.0023(14) 0.0124(16)
C205 0.050(2) 0.0369(19) 0.0306(17) 0.0084(14) 0.0069(14) 0.0070(15)
C206 0.0373(17) 0.0274(16) 0.0303(16) 0.0011(12) 0.0073(13) 0.0015(13)
C207 0.038(2) 0.071(3) 0.042(2) -0.0059(19) -0.0035(16) -0.0036(18)
C208 0.075(3) 0.052(3) 0.053(2) 0.026(2) -0.004(2) 0.003(2)
C209 0.0314(15) 0.0219(14) 0.0254(14) 0.0034(11) -0.0012(11) 0.0009(11)
C210 0.0317(15) 0.0264(15) 0.0266(15) 0.0026(12) 0.0003(12) -0.0039(12)
C211 0.0421(17) 0.0243(15) 0.0235(14) 0.0011(11) -0.0015(12) 0.0007(13)
C212 0.0345(16) 0.0323(16) 0.0228(14) 0.0024(12) 0.0025(12) 0.0039(13)
C213 0.0269(15) 0.0315(16) 0.0258(14) 0.0052(12) -0.0018(11) -0.0010(12)
C214 0.0308(15) 0.0243(15) 0.0296(15) -0.0001(12) -0.0009(12) 0.0002(12)
C215 0.062(2) 0.0349(19) 0.0303(17) -0.0045(14) 0.0087(16) -0.0095(17)
C216 0.0344(17) 0.041(2) 0.0401(18) -0.0001(15) 0.0061(14) -0.0050(14)
C217 0.0337(16) 0.0268(15) 0.0276(15) -0.0014(12) 0.0001(12) -0.0039(12)
C218 0.0380(17) 0.0319(17) 0.0299(16) 0.0017(13) 0.0055(13) -0.0035(13)
C219 0.0444(19) 0.0411(19) 0.0266(16) 0.0006(14) 0.0066(13) -0.0090(15)
C220 0.058(2) 0.0359(18) 0.0266(16) 0.0076(13) 0.0024(15) -0.0149(16)
C221 0.050(2) 0.0260(16) 0.0335(17) 0.0026(13) -0.0033(14) -0.0054(14)
C222 0.0385(17) 0.0256(16) 0.0316(16) -0.0001(12) -0.0009(13) -0.0019(13)
C223 0.052(2) 0.057(2) 0.039(2) 0.0067(17) 0.0157(17) -0.0069(19)
C224 0.070(3) 0.033(2) 0.063(3) 0.0161(18) -0.007(2) -0.0047(19)
C225 0.0372(16) 0.0256(15) 0.0265(15) 0.0036(12) 0.0055(12) -0.0051(12)
C226 0.0482(19) 0.0255(16) 0.0318(16) -0.0008(13) 0.0087(14) -0.0047(14)
C227 0.070(2) 0.0290(17) 0.0271(16) -0.0014(13) 0.0116(16) -0.0125(16)
C228 0.076(3) 0.046(2) 0.0241(16) -0.0048(15) 0.0031(17) -0.027(2)
C229 0.054(2) 0.054(2) 0.0248(16) 0.0054(15) -0.0020(15) -0.0174(18)
C230 0.0430(18) 0.0369(18) 0.0264(15) 0.0031(13) -0.0010(13) -0.0039(14)
C231 0.104(4) 0.032(2) 0.046(2) -0.0062(17) 0.017(2) -0.008(2)
C232 0.063(3) 0.096(4) 0.035(2) 0.005(2) -0.0171(19) -0.028(3)
B200 0.0298(16) 0.0218(16) 0.0301(17) 0.0013(13) 0.0039(13) -0.0011(13)

loop_
_atom_type_symbol
_atom_type_description
_atom_type_scat_dispersion_real
_atom_type_scat_dispersion_imag
_atom_type_scat_source
C C 0.0033 0.0016 'International Tables Vol C Tables 4.2.6.8 and 6.1.1.4'
H H 0.0000 0.0000 'International Tables Vol C Tables 4.2.6.8 and 6.1.1.4'
B B 0.0013 0.0007 'International Tables Vol C Tables 4.2.6.8 and 6.1.1.4'
F F 0.0171 0.0103 'International Tables Vol C Tables 4.2.6.8 and 6.1.1.4'
N N 0.0061 0.0033 'International Tables Vol C Tables 4.2.6.8 and 6.1.1.4'
Rh Rh -1.1178 0.9187 'International Tables Vol C Tables 4.2.6.8 and 6.1.1.4'

loop_
_geom_angle_atom_site_label_1
_geom_angle_atom_site_label_2
_geom_angle_atom_site_label_3
_geom_angle
C2 Rh1 C6 87.52(13)
C3 Rh1 C2 36.80(14)
C3 Rh1 C6 80.66(14)
C3 Rh1 C7 96.27(14)
C7 Rh1 C2 80.51(14)
C7 Rh1 C6 36.85(13)
C10 Rh1 C2 171.83(13)
C10 Rh1 C3 146.37(14)
C10 Rh1 C6 86.26(13)
C10 Rh1 C7 91.34(13)
C23 Rh1 C2 86.22(13)
C23 Rh1 C3 91.43(13)
C23 Rh1 C6 172.09(13)
C23 Rh1 C7 145.86(13)
C23 Rh1 C10 100.41(12)
C10 N11 C12 110.3(3)
C10 N11 C15 122.7(3)
C12 N11 C15 126.7(3)
C10 N14 C13 111.2(3)
C10 N14 C18 120.9(3)
C13 N14 C18 127.0(3)
C23 N24 C25 110.7(3)
C23 N24 C28 122.4(3)
C25 N24 C28 126.8(3)
C23 N27 C26 111.5(3)
C23 N27 C31 121.3(3)
C26 N27 C31 126.7(3)
C3 C2 Rh1 69.30(19)
C3 C2 C9 125.4(3)
C9 C2 Rh1 112.0(2)
C2 C3 Rh1 73.9(2)
C2 C3 C4 126.3(4)
C4 C3 Rh1 109.3(2)
C3 C4 C5 113.0(3)
C6 C5 C4 112.1(3)
C5 C6 Rh1 111.6(2)
C7 C6 Rh1 69.01(19)
C7 C6 C5 124.9(3)
C6 C7 Rh1 74.1(2)
C6 C7 C8 126.4(4)
C8 C7 Rh1 109.1(2)
C7 C8 C9 113.6(3)
C2 C9 C8 111.7(3)
N11 C10 Rh1 124.3(2)
N14 C10 Rh1 129.4(2)
N14 C10 N11 104.8(3)
N11 C12 C21 124.7(4)
C13 C12 N11 107.3(3)
C13 C12 C21 128.0(4)
N14 C13 C22 124.9(4)
C12 C13 N14 106.3(3)
C12 C13 C22 128.5(4)
N11 C15 C16 111.4(3)
N11 C15 C17 113.5(3)
C16 C15 C17 110.7(3)
N14 C18 C19 109.7(3)
N14 C18 C20 114.0(4)
C20 C18 C19 112.8(4)
N24 C23 Rh1 125.8(2)
N27 C23 Rh1 128.4(2)
N27 C23 N24 104.2(3)
N24 C25 C34 124.6(3)
C26 C25 N24 107.5(3)
C26 C25 C34 127.9(4)
N27 C26 C35 124.8(3)
C25 C26 N27 106.1(3)
C25 C26 C35 129.0(3)
N24 C28 C29 111.6(3)
N24 C28 C30 113.8(3)
C30 C28 C29 111.2(3)
N27 C31 C32 109.8(3)
N27 C31 C33 113.4(4)
C33 C31 C32 113.1(4)
C202 C201 C206 115.9(3)
C202 C201 B200 122.5(3)
C206 C201 B200 120.9(3)
C203 C202 C201 122.0(3)
C202 C203 C207 118.7(3)
C204 C203 C202 120.8(3)
C204 C203 C207 120.5(3)
C205 C204 C203 118.5(3)
C204 C205 C206 120.8(3)
C204 C205 C208 120.4(3)
C206 C205 C208 118.7(3)
C205 C206 C201 122.1(3)
F1 C207 C203 112.2(3)
F2 C207 F1 103.5(4)
F2 C207 C203 114.3(4)
F3 C207 F1 104.2(4)
F3 C207 F2 108.6(4)
F3 C207 C203 113.1(3)
F4 C208 F5 105.5(4)
F4 C208 F6 107.2(3)
F4 C208 C205 113.8(4)
F5 C208 C205 111.5(3)
F6 C208 F5 104.0(4)
F6 C208 C205 114.1(4)
C210 C209 B200 121.2(3)
C214 C209 C210 115.7(3)
C214 C209 B200 122.5(3)
C211 C210 C209 122.4(3)
C210 C211 C215 118.6(3)
C212 C211 C210 120.6(3)
C212 C211 C215 120.8(3)
C211 C212 C213 118.3(3)
C212 C213 C216 120.3(3)
C214 C213 C212 120.6(3)
C214 C213 C216 119.1(3)
C213 C214 C209 122.4(3)
F7 C215 F8 107.2(5)
F7 C215 F9 106.7(5)
F7 C215 C211 113.9(4)
F7A C215 F8A 106.0(5)
F7A C215 F9A 106.7(5)
F7A C215 C211 114.0(5)
F8 C215 F9 104.2(4)
F8 C215 C211 112.3(4)
F8A C215 C211 112.4(4)
F9 C215 C211 111.9(4)
F9A C215 F8A 105.2(5)
F9A C215 C211 111.9(4)
F10 C216 F11 107.1(3)
F10 C216 F12 106.1(3)
F10 C216 C213 114.9(3)
F10A C216 F11A 107.1(6)
F10A C216 F12A 106.2(6)
F10A C216 C213 115.1(5)
F11 C216 F12 103.0(3)
F11 C216 C213 112.7(3)
F11A C216 F12A 105.0(6)
F11A C216 C213 112.0(5)
F12 C216 C213 112.2(3)
F12A C216 C213 110.7(5)
C218 C217 B200 121.1(3)
C222 C217 C218 116.2(3)
C222 C217 B200 122.4(3)
C219 C218 C217 121.7(3)
C218 C219 C223 120.1(3)
C220 C219 C218 120.8(3)
C220 C219 C223 119.2(3)
C221 C220 C219 118.3(3)
C220 C221 C222 120.8(3)
C220 C221 C224 120.9(3)
C222 C221 C224 118.4(3)
C221 C222 C217 122.2(3)
F13 C223 F14 105.8(4)
F13 C223 C219 113.4(3)
F14 C223 C219 113.4(3)
F15 C223 F13 104.8(3)
F15 C223 F14 106.0(4)
F15 C223 C219 112.7(3)
F16 C224 F17 105.6(3)
F16 C224 F18 107.6(4)
F16 C224 C221 113.8(4)
F17 C224 C221 112.1(3)
F18 C224 F17 105.0(4)
F18 C224 C221 112.1(3)
C226 C225 B200 122.4(3)
C230 C225 C226 115.9(3)
C230 C225 B200 121.4(3)
C227 C226 C225 122.1(3)
C226 C227 C231 118.8(4)
C228 C227 C226 120.5(3)
C228 C227 C231 120.7(3)
C227 C228 C229 118.5(3)
C228 C229 C232 120.3(4)
C230 C229 C228 120.5(3)
C230 C229 C232 119.2(4)
C229 C230 C225 122.5(3)
F19 C231 F20 106.5(4)
F19 C231 C227 111.6(3)
F20 C231 C227 111.9(3)
F21 C231 F19 106.0(3)
F21 C231 F20 106.5(3)
F21 C231 C227 113.9(4)
F22 C232 C229 112.4(3)
F23 C232 F22 103.7(5)
F23 C232 F24 107.0(3)
F23 C232 C229 114.2(4)
F24 C232 F22 105.4(4)
F24 C232 C229 113.3(4)
C201 B200 C209 101.8(2)
C201 B200 C217 113.3(2)
C201 B200 C225 113.4(2)
C209 B200 C225 111.9(2)
C217 B200 C209 113.4(2)
C217 B200 C225 103.4(2)

loop_
_geom_bond_atom_site_label_1
_geom_bond_atom_site_label_2
_geom_bond_distance
Rh1 C2 2.210(3)
Rh1 C3 2.151(3)
Rh1 C6 2.218(3)
Rh1 C7 2.152(3)
Rh1 C10 2.086(3)
Rh1 C23 2.073(3)
N11 C10 1.371(4)
N11 C12 1.391(5)
N11 C15 1.477(5)
N14 C10 1.343(4)
N14 C13 1.402(4)
N14 C18 1.482(5)
N24 C23 1.366(4)
N24 C25 1.399(4)
N24 C28 1.474(4)
N27 C23 1.362(4)
N27 C26 1.403(4)
N27 C31 1.481(4)
C2 C3 1.378(5)
C2 C9 1.513(5)
C3 C4 1.506(5)
C4 C5 1.538(6)
C5 C6 1.515(5)
C6 C7 1.383(5)
C7 C8 1.497(5)
C8 C9 1.532(6)
C12 C13 1.343(6)
C12 C21 1.511(5)
C13 C22 1.501(6)
C15 C16 1.526(6)
C15 C17 1.533(5)
C18 C19 1.518(6)
C18 C20 1.502(7)
C25 C26 1.343(5)
C25 C34 1.509(5)
C26 C35 1.489(5)
C28 C29 1.526(5)
C28 C30 1.518(5)
C31 C32 1.511(6)
C31 C33 1.510(7)
F1 C207 1.332(5)
F2 C207 1.307(5)
F3 C207 1.302(5)
F4 C208 1.292(5)
F5 C208 1.352(6)
F6 C208 1.302(5)
F7 C215 1.298(5)
F7A C215 1.297(6)
F8 C215 1.312(5)
F8A C215 1.315(5)
F9 C215 1.315(5)
F9A C215 1.311(6)
F10 C216 1.304(4)
F10A C216 1.293(6)
F11 C216 1.327(4)
F11A C216 1.314(6)
F12 C216 1.328(4)
F12A C216 1.329(6)
F13 C223 1.323(4)
F14 C223 1.338(5)
F15 C223 1.320(4)
F16 C224 1.322(4)
F17 C224 1.330(5)
F18 C224 1.326(5)
F19 C231 1.325(5)
F20 C231 1.330(5)
F21 C231 1.318(5)
F22 C232 1.358(6)
F23 C232 1.319(5)
F24 C232 1.323(5)
C201 C202 1.398(4)
C201 C206 1.402(4)
C201 B200 1.633(4)
C202 C203 1.390(5)
C203 C204 1.380(5)
C203 C207 1.489(5)
C204 C205 1.379(5)
C205 C206 1.386(5)
C205 C208 1.492(5)
C209 C210 1.397(4)
C209 C214 1.396(4)
C209 B200 1.638(4)
C210 C211 1.388(4)
C211 C212 1.380(4)
C211 C215 1.496(4)
C212 C213 1.388(4)
C213 C214 1.385(4)
C213 C216 1.492(4)
C217 C218 1.401(4)
C217 C222 1.392(4)
C217 B200 1.635(4)
C218 C219 1.390(4)
C219 C220 1.389(5)
C219 C223 1.493(5)
C220 C221 1.379(5)
C221 C222 1.389(4)
C221 C224 1.491(5)
C225 C226 1.397(4)
C225 C230 1.391(5)
C225 B200 1.644(4)
C226 C227 1.391(5)
C227 C228 1.379(6)
C227 C231 1.492(6)
C228 C229 1.385(6)
C229 C230 1.384(5)
C229 C232 1.492(6)
